data_4501938
loop_
_publ_author_name
'Momose, Aaron Alexander'
'Bosch, Eric'

_publ_section_title
;
 Serendipity in the Crystallization of a Series of
 C-Alkylcalix[4]resorcinarenes from Alcoholic Solvents
;
_journal_issue 9
_journal_name_full 'Crystal Growth &amp; Design'
_journal_page_first 4043
_journal_paper_doi 10.1021/cg100737c
_journal_volume 10
_journal_year 2010
_chemical_formula_moiety 'C44 H56 O8, 4.5(C4 H10 O)'
_chemical_formula_sum 'C62 H101 O12.5'
_chemical_formula_weight 1046.43
_chemical_name_common
;
Complex between C-Butylresorcinarene and t-butanol
;
_chemical_name_systematic
; 
 ? 
;
_space_group_IT_number 2
_space_group_name_Hall '-P 1'
_symmetry_cell_setting triclinic
_symmetry_space_group_name_Hall '-P 1'
_symmetry_space_group_name_H-M 'P -1'
_atom_sites_solution_hydrogens geom
_atom_sites_solution_primary direct
_atom_sites_solution_secondary difmap
_audit_creation_method SHELXL-97
_cell_angle_alpha 113.402(2)
_cell_angle_beta 106.967(2)
_cell_angle_gamma 103.345(2)
_cell_formula_units_Z 2
_cell_length_a 15.352(2)
_cell_length_b 15.722(2)
_cell_length_c 16.276(2)
_cell_measurement_reflns_used 2405
_cell_measurement_temperature 100(2)
_cell_measurement_theta_max 21.26
_cell_measurement_theta_min 2.33
_cell_volume 3168.0(7)
_computing_cell_refinement 'Bruker SMART'
_computing_data_reduction 'Bruker SAINT'
_computing_structure_refinement 'SHELXL-97 (Sheldrick, 1997)'
_computing_structure_solution 'SHELXS-97 (Sheldrick, 1990)'
_diffrn_ambient_temperature 100(2)
_diffrn_measured_fraction_theta_full 0.995
_diffrn_measured_fraction_theta_max 0.995
_diffrn_radiation_monochromator graphite
_diffrn_radiation_source 'fine-focus sealed tube'
_diffrn_radiation_type MoK\a
_diffrn_radiation_wavelength 0.71073
_diffrn_reflns_av_R_equivalents 0.0971
_diffrn_reflns_av_sigmaI/netI 0.1459
_diffrn_reflns_limit_h_max 19
_diffrn_reflns_limit_h_min -19
_diffrn_reflns_limit_k_max 19
_diffrn_reflns_limit_k_min -19
_diffrn_reflns_limit_l_max 20
_diffrn_reflns_limit_l_min -20
_diffrn_reflns_number 34379
_diffrn_reflns_theta_full 26.37
_diffrn_reflns_theta_max 26.37
_diffrn_reflns_theta_min 1.51
_exptl_absorpt_coefficient_mu 0.075
_exptl_absorpt_correction_T_max 0.9932
_exptl_absorpt_correction_T_min 0.9771
_exptl_absorpt_correction_type multi-scan
_exptl_absorpt_process_details 'SADABS V2008/1 (Bruker AXS)'
_exptl_crystal_colour colourless
_exptl_crystal_density_diffrn 1.097
_exptl_crystal_density_method 'not measured'
_exptl_crystal_description block
_exptl_crystal_F_000 1146
_exptl_crystal_size_max 0.31
_exptl_crystal_size_mid 0.18
_exptl_crystal_size_min 0.09
_refine_diff_density_max 0.387
_refine_diff_density_min -0.528
_refine_diff_density_rms 0.055
_refine_ls_extinction_method none
_refine_ls_goodness_of_fit_ref 0.963
_refine_ls_hydrogen_treatment mixed
_refine_ls_matrix_type full
_refine_ls_number_parameters 747
_refine_ls_number_reflns 12894
_refine_ls_number_restraints 2
_refine_ls_restrained_S_all 0.963
_refine_ls_R_factor_all 0.1607
_refine_ls_R_factor_gt 0.0623
_refine_ls_shift/su_max 0.000
_refine_ls_shift/su_mean 0.000
_refine_ls_structure_factor_coef Fsqd
_refine_ls_weighting_details 'calc w=1/[\s^2^(Fo^2^)+(0.0477P)^2^+0.0000P] where P=(Fo^2^+2Fc^2^)/3'
_refine_ls_weighting_scheme calc
_refine_ls_wR_factor_gt 0.1105
_refine_ls_wR_factor_ref 0.1409
_reflns_number_gt 6054
_reflns_number_total 12894
_reflns_threshold_expression >2sigma(I)
_cod_data_source_file cg100737c_si_001.cif
_cod_data_source_block com03
_cod_depositor_comments
;
The following automatic conversions were performed:

'_symmetry_cell_setting' value 'Triclinic' changed to 'triclinic'
according to /home/saulius/struct/CIF-dictionaries/cif_core.dic
dictionary named 'cif_core.dic' version 2.4.2 from 2011-04-26.

Automatic conversion script
Id: cif_fix_values 1715 2011-07-08 13:25:40Z adriana 
;
_cod_original_cell_volume 3167.8(7)
_cod_original_sg_symbol_H-M P-1
_cod_original_formula_sum 'C62 H101 O12.50'
_cod_database_code 4501938

loop_
_symmetry_equiv_pos_as_xyz
'x, y, z'
'-x, -y, -z'

loop_
_atom_site_label
_atom_site_type_symbol
_atom_site_fract_x
_atom_site_fract_y
_atom_site_fract_z
_atom_site_U_iso_or_equiv
_atom_site_adp_type
_atom_site_occupancy
_atom_site_symmetry_multiplicity
_atom_site_calc_flag
_atom_site_refinement_flags
O4 O 0.88342(15) 1.29913(15) 0.98761(14) 0.0215(5) Uani 1 1 d .
O5 O 0.74496(15) 1.18594(15) 1.01044(15) 0.0251(5) Uani 1 1 d D
O2 O 1.15279(16) 1.08210(15) 0.75653(16) 0.0230(5) Uani 1 1 d .
O1 O 1.04012(15) 0.74395(15) 0.69335(15) 0.0237(5) Uani 1 1 d .
O8 O 0.90341(15) 0.63799(15) 0.72140(16) 0.0238(5) Uani 1 1 d .
O7 O 0.66718(15) 0.68522(15) 0.85538(15) 0.0230(5) Uani 1 1 d .
O3 O 1.11137(14) 1.23972(16) 0.85288(15) 0.0237(5) Uani 1 1 d .
O6 O 0.63145(15) 0.84831(16) 0.94578(14) 0.0244(5) Uani 1 1 d .
O11 O 0.74352(16) 0.60786(16) 0.96335(17) 0.0236(5) Uani 1 1 d .
O10 O 0.67617(16) 0.91300(17) 1.14145(18) 0.0303(6) Uani 1 1 d .
C7 C 0.9586(2) 1.0689(2) 0.66254(19) 0.0162(6) Uani 1 1 d .
H7 H 1.0210 1.1153 0.6702 0.019 Uiso 1 1 calc R
C10 C 0.9948(2) 1.2639(2) 0.9174(2) 0.0181(7) Uani 1 1 d .
H10 H 1.0477 1.3188 0.9774 0.022 Uiso 1 1 calc R
C24 C 0.7863(2) 0.6616(2) 0.7902(2) 0.0191(7) Uani 1 1 d .
H24 H 0.8121 0.6373 0.8328 0.023 Uiso 1 1 calc R
C14 C 0.71277(19) 1.1292(2) 0.8109(2) 0.0166(7) Uani 1 1 d .
H14 H 0.7101 1.1918 0.8583 0.020 Uiso 1 1 calc R
C27 C 0.71284(19) 0.73383(19) 0.66852(19) 0.0158(6) Uani 1 1 d .
H27 H 0.6884 0.7602 0.6276 0.019 Uiso 1 1 calc R
C28 C 0.83164(19) 0.7056(2) 0.58854(19) 0.0168(7) Uani 1 1 d .
H28 H 0.8591 0.6523 0.5742 0.020 Uiso 1 1 calc R
C17 C 0.6891(2) 1.0157(2) 0.9759(2) 0.0204(7) Uani 1 1 d .
H17 H 0.7037 1.0388 1.0438 0.025 Uiso 1 1 calc R
C19 C 0.62797(19) 0.8770(2) 0.8090(2) 0.0156(6) Uani 1 1 d .
C6 C 0.97979(19) 0.9811(2) 0.66920(19) 0.0152(6) Uani 1 1 d .
C21 C 0.58589(19) 0.7646(2) 0.73664(19) 0.0163(6) Uani 1 1 d .
H21 H 0.5510 0.7304 0.7651 0.020 Uiso 1 1 calc R
C12 C 0.8188(2) 1.1582(2) 0.8212(2) 0.0155(6) Uani 1 1 d .
C8 C 0.93770(19) 1.1290(2) 0.74960(19) 0.0147(6) Uani 1 1 d .
C13 C 0.8424(2) 1.1050(2) 0.7449(2) 0.0165(6) Uani 1 1 d .
H13 H 0.7899 1.0485 0.6857 0.020 Uiso 1 1 calc R
C20 C 0.64945(19) 0.9491(2) 0.7804(2) 0.0166(7) Uani 1 1 d .
H20 H 0.6364 0.9262 0.7129 0.020 Uiso 1 1 calc R
C22 C 0.66954(19) 0.72860(19) 0.7318(2) 0.0158(6) Uani 1 1 d .
C11 C 0.8984(2) 1.2387(2) 0.9080(2) 0.0165(6) Uani 1 1 d .
C15 C 0.68884(19) 1.0528(2) 0.8452(2) 0.0154(6) Uani 1 1 d .
C2 C 0.91867(19) 0.8059(2) 0.63459(19) 0.0151(6) Uani 1 1 d .
C1 C 0.9036(2) 0.8884(2) 0.63045(19) 0.0159(6) Uani 1 1 d .
H1 H 0.8373 0.8810 0.5993 0.019 Uiso 1 1 calc R
C9 C 1.0137(2) 1.2092(2) 0.8395(2) 0.0175(7) Uani 1 1 d .
C4 C 1.0945(2) 0.9117(2) 0.7246(2) 0.0194(7) Uani 1 1 d .
H4 H 1.1606 0.9198 0.7576 0.023 Uiso 1 1 calc R
C5 C 1.0757(2) 0.9908(2) 0.7170(2) 0.0173(7) Uani 1 1 d .
C37 C 0.5081(2) 0.7320(2) 0.63406(19) 0.0188(7) Uani 1 1 d .
H37A H 0.5407 0.7593 0.6004 0.023 Uiso 1 1 calc R
H37B H 0.4581 0.7608 0.6420 0.023 Uiso 1 1 calc R
C29 C 0.8781(2) 1.0361(2) 0.5615(2) 0.0205(7) Uani 1 1 d .
H29A H 0.8951 0.9951 0.5091 0.025 Uiso 1 1 calc R
H29B H 0.8145 0.9922 0.5529 0.025 Uiso 1 1 calc R
C23 C 0.7086(2) 0.6912(2) 0.79186(19) 0.0164(7) Uani 1 1 d .
C26 C 0.7896(2) 0.70271(19) 0.6618(2) 0.0157(6) Uani 1 1 d .
C3 C 1.0164(2) 0.8204(2) 0.6840(2) 0.0176(7) Uani 1 1 d .
C18 C 0.6496(2) 0.9132(2) 0.9089(2) 0.0181(7) Uani 1 1 d .
C25 C 0.8265(2) 0.6679(2) 0.7254(2) 0.0179(7) Uani 1 1 d .
C38 C 0.4560(2) 0.6169(2) 0.5694(2) 0.0247(7) Uani 1 1 d .
H38A H 0.5068 0.5880 0.5685 0.030 Uiso 1 1 calc R
H38B H 0.4175 0.5908 0.5997 0.030 Uiso 1 1 calc R
C50 C 0.5975(2) 0.9291(2) 1.1697(2) 0.0232(7) Uani 1 1 d .
C33 C 0.6356(2) 1.0966(2) 0.7076(2) 0.0181(7) Uani 1 1 d .
H33A H 0.6384 1.0369 0.6574 0.022 Uiso 1 1 calc R
H33B H 0.5685 1.0765 0.7054 0.022 Uiso 1 1 calc R
C41 C 0.7512(2) 0.6776(2) 0.48915(19) 0.0201(7) Uani 1 1 d .
H41A H 0.6945 0.6159 0.4670 0.024 Uiso 1 1 calc R
H41B H 0.7273 0.7327 0.4989 0.024 Uiso 1 1 calc R
C30 C 0.8631(2) 1.1220(2) 0.5462(2) 0.0214(7) Uani 1 1 d .
H30A H 0.8059 1.0929 0.4816 0.026 Uiso 1 1 calc R
H30B H 0.8461 1.1630 0.5985 0.026 Uiso 1 1 calc R
C16 C 0.7072(2) 1.0839(2) 0.9437(2) 0.0176(7) Uani 1 1 d .
C34 C 0.6522(2) 1.1800(2) 0.6811(2) 0.0229(7) Uani 1 1 d .
H34A H 0.7182 1.1977 0.6807 0.027 Uiso 1 1 calc R
H34B H 0.6530 1.2406 0.7335 0.027 Uiso 1 1 calc R
C31 C 0.9521(2) 1.1910(2) 0.5482(2) 0.0267(8) Uani 1 1 d .
H31A H 0.9761 1.1495 0.5035 0.032 Uiso 1 1 calc R
H31B H 1.0062 1.2294 0.6162 0.032 Uiso 1 1 calc R
C54 C 0.6690(2) 0.5463(2) 0.9765(2) 0.0246(7) Uani 1 1 d .
C42 C 0.7871(2) 0.6595(2) 0.4084(2) 0.0278(8) Uani 1 1 d .
H42A H 0.8041 0.5997 0.3938 0.033 Uiso 1 1 calc R
H42B H 0.8485 0.7183 0.4338 0.033 Uiso 1 1 calc R
C39 C 0.3864(2) 0.5810(2) 0.4628(2) 0.0312(8) Uani 1 1 d .
H39A H 0.3424 0.5092 0.4313 0.037 Uiso 1 1 calc R
H39B H 0.3442 0.6201 0.4639 0.037 Uiso 1 1 calc R
C51 C 0.5165(2) 0.8270(2) 1.1276(2) 0.0322(8) Uani 1 1 d .
H51A H 0.4925 0.7895 1.0554 0.048 Uiso 1 1 calc R
H51B H 0.4616 0.8364 1.1439 0.048 Uiso 1 1 calc R
H51C H 0.5431 0.7891 1.1562 0.048 Uiso 1 1 calc R
C32 C 0.9277(2) 1.2649(2) 0.5162(2) 0.0332(8) Uani 1 1 d .
H32A H 0.9036 1.3059 0.5600 0.050 Uiso 1 1 calc R
H32B H 0.8764 1.2273 0.4478 0.050 Uiso 1 1 calc R
H32C H 0.9875 1.3089 0.5203 0.050 Uiso 1 1 calc R
C40 C 0.4403(2) 0.5920(2) 0.4000(2) 0.0322(8) Uani 1 1 d .
H40A H 0.4813 0.5524 0.3974 0.048 Uiso 1 1 calc R
H40B H 0.4826 0.6632 0.4296 0.048 Uiso 1 1 calc R
H40C H 0.3916 0.5675 0.3327 0.048 Uiso 1 1 calc R
C36 C 0.4728(2) 1.1432(2) 0.5785(2) 0.0354(9) Uani 1 1 d .
H36A H 0.4789 1.2046 0.6334 0.053 Uiso 1 1 calc R
H36B H 0.4448 1.0849 0.5852 0.053 Uiso 1 1 calc R
H36C H 0.4290 1.1339 0.5154 0.053 Uiso 1 1 calc R
C35 C 0.5745(2) 1.1529(2) 0.5810(2) 0.0271(8) Uani 1 1 d .
H35A H 0.5978 1.2055 0.5645 0.032 Uiso 1 1 calc R
H35B H 0.5683 1.0883 0.5294 0.032 Uiso 1 1 calc R
C56 C 0.5940(2) 0.4630(2) 0.8730(2) 0.0376(9) Uani 1 1 d .
H56A H 0.5635 0.4925 0.8357 0.056 Uiso 1 1 calc R
H56B H 0.5426 0.4169 0.8772 0.056 Uiso 1 1 calc R
H56C H 0.6274 0.4257 0.8390 0.056 Uiso 1 1 calc R
O12 O 0.95704(16) 0.56586(15) 0.83695(17) 0.0283(5) Uani 1 1 d D
C58 C 0.9131(2) 0.4590(2) 0.8032(2) 0.0202(7) Uani 1 1 d .
C59 C 0.9913(2) 0.4160(2) 0.7993(2) 0.0301(8) Uani 1 1 d .
H59A H 1.0162 0.4255 0.7533 0.045 Uiso 1 1 calc R
H59B H 0.9622 0.3438 0.7766 0.045 Uiso 1 1 calc R
H59C H 1.0461 0.4507 0.8656 0.045 Uiso 1 1 calc R
C57 C 0.8717(2) 0.4460(2) 0.8734(2) 0.0283(8) Uani 1 1 d .
H57A H 0.9258 0.4788 0.9399 0.042 Uiso 1 1 calc R
H57B H 0.8395 0.3739 0.8498 0.042 Uiso 1 1 calc R
H57C H 0.8231 0.4768 0.8758 0.042 Uiso 1 1 calc R
C60 C 0.8296(2) 0.4135(2) 0.7012(2) 0.0272(8) Uani 1 1 d .
H60A H 0.7801 0.4424 0.7069 0.041 Uiso 1 1 calc R
H60B H 0.7985 0.3402 0.6724 0.041 Uiso 1 1 calc R
H60C H 0.8564 0.4283 0.6584 0.041 Uiso 1 1 calc R
O9 O 0.77218(18) 1.23272(16) 1.19570(17) 0.0285(6) Uani 1 1 d .
C46 C 0.7586(2) 1.3253(2) 1.2451(2) 0.0270(8) Uani 1 1 d .
C43 C 0.7123(2) 0.6427(2) 0.3124(2) 0.0366(9) Uani 1 1 d .
H43A H 0.7328 0.6132 0.2588 0.044 Uiso 1 1 calc R
H43B H 0.6468 0.5935 0.2939 0.044 Uiso 1 1 calc R
C47 C 0.7757(3) 1.3482(3) 1.3495(2) 0.0434(10) Uani 1 1 d .
H47A H 0.7311 1.2905 1.3469 0.065 Uiso 1 1 calc R
H47B H 0.7625 1.4080 1.3820 0.065 Uiso 1 1 calc R
H47C H 0.8446 1.3610 1.3871 0.065 Uiso 1 1 calc R
C55 C 0.7190(2) 0.5045(2) 1.0373(2) 0.0407(9) Uani 1 1 d .
H55A H 0.7489 0.4631 1.0018 0.061 Uiso 1 1 calc R
H55B H 0.6697 0.4630 1.0476 0.061 Uiso 1 1 calc R
H55C H 0.7707 0.5604 1.1016 0.061 Uiso 1 1 calc R
C53 C 0.6233(2) 0.6124(2) 1.0302(2) 0.0412(9) Uani 1 1 d .
H53A H 0.6749 0.6679 1.0948 0.062 Uiso 1 1 calc R
H53B H 0.5724 0.5720 1.0398 0.062 Uiso 1 1 calc R
H53C H 0.5930 0.6400 0.9905 0.062 Uiso 1 1 calc R
C44 C 0.7023(3) 0.7389(3) 0.3199(2) 0.0483(10) Uani 1 1 d .
H44A H 0.7646 0.7847 0.3297 0.072 Uiso 1 1 calc R
H44B H 0.6873 0.7715 0.3762 0.072 Uiso 1 1 calc R
H44C H 0.6486 0.7228 0.2587 0.072 Uiso 1 1 calc R
C48 C 0.6523(3) 1.3038(3) 1.1849(3) 0.0570(12) Uani 1 1 d .
H48A H 0.6411 1.2837 1.1162 0.086 Uiso 1 1 calc R
H48B H 0.6392 1.3646 1.2132 0.086 Uiso 1 1 calc R
H48C H 0.6076 1.2491 1.1862 0.086 Uiso 1 1 calc R
C45 C 0.8306(3) 1.4090(2) 1.2446(3) 0.0506(11) Uani 1 1 d .
H45A H 0.8987 1.4191 1.2817 0.076 Uiso 1 1 calc R
H45B H 0.8210 1.4716 1.2758 0.076 Uiso 1 1 calc R
H45C H 0.8187 1.3905 1.1761 0.076 Uiso 1 1 calc R
O13 O 0.9253(6) 0.9782(8) 0.9054(6) 0.134(3) Uani 0.50 1 d P
H13O H 0.9442 0.9560 0.8606 0.161 Uiso 0.50 1 calc PR
C62 C 1.0000 1.0000 1.0000 0.135(4) Uani 1 2 d S
C61 C 1.0272(6) 0.9006(7) 0.9444(7) 0.143(3) Uani 0.75 1 d P
H61A H 0.9857 0.8643 0.8728 0.214 Uiso 0.75 1 calc PR
H61B H 1.0145 0.8552 0.9709 0.214 Uiso 0.75 1 calc PR
H61C H 1.0972 0.9244 0.9573 0.214 Uiso 0.75 1 calc PR
C63 C 0.9165(7) 0.9340(6) 1.0129(8) 0.170(4) Uani 0.75 1 d P
H63A H 0.8528 0.9060 0.9558 0.254 Uiso 0.75 1 calc PR
H63B H 0.9120 0.9760 1.0736 0.254 Uiso 0.75 1 calc PR
H63C H 0.9327 0.8787 1.0174 0.254 Uiso 0.75 1 calc PR
C49 C 0.5593(2) 0.9925(2) 1.1314(3) 0.0382(9) Uani 1 1 d .
H49A H 0.6139 1.0570 1.1586 0.057 Uiso 1 1 calc R
H49B H 0.5074 1.0049 1.1518 0.057 Uiso 1 1 calc R
H49C H 0.5320 0.9567 1.0589 0.057 Uiso 1 1 calc R
C52 C 0.6461(2) 0.9842(2) 1.2818(2) 0.0388(9) Uani 1 1 d .
H52A H 0.6732 0.9428 1.3046 0.058 Uiso 1 1 calc R
H52B H 0.5967 0.9968 1.3067 0.058 Uiso 1 1 calc R
H52C H 0.6997 1.0486 1.3069 0.058 Uiso 1 1 calc R
H5O H 0.755(3) 1.202(3) 1.0741(17) 0.110(18) Uiso 1 1 d D
H3O H 1.126(3) 1.184(3) 0.819(3) 0.084(15) Uiso 1 1 d .
H10O H 0.658(2) 0.900(2) 1.087(2) 0.036(12) Uiso 1 1 d .
H8O H 0.924(2) 0.615(2) 0.762(2) 0.053(12) Uiso 1 1 d .
H4O H 0.834(3) 1.264(3) 0.998(3) 0.091(15) Uiso 1 1 d .
H11O H 0.785(2) 0.652(2) 1.017(2) 0.050(13) Uiso 1 1 d .
H7O H 0.691(3) 0.656(3) 0.887(3) 0.077(14) Uiso 1 1 d .
H2O H 1.211(3) 1.087(3) 0.787(3) 0.076(15) Uiso 1 1 d .
H9O H 0.827(3) 1.242(3) 1.232(3) 0.056(14) Uiso 1 1 d .
H6O H 0.649(3) 0.793(3) 0.917(3) 0.094(16) Uiso 1 1 d .
H12O H 1.007(2) 0.601(3) 0.8930(18) 0.082(16) Uiso 1 1 d D
H1O H 0.994(3) 0.702(3) 0.700(3) 0.103(17) Uiso 1 1 d .

loop_
_atom_site_aniso_label
_atom_site_aniso_U_11
_atom_site_aniso_U_22
_atom_site_aniso_U_33
_atom_site_aniso_U_23
_atom_site_aniso_U_13
_atom_site_aniso_U_12
O4 0.0230(12) 0.0193(12) 0.0172(12) 0.0042(10) 0.0111(10) 0.0061(10)
O5 0.0292(13) 0.0165(12) 0.0201(13) 0.0027(10) 0.0120(11) 0.0035(10)
O2 0.0136(12) 0.0196(12) 0.0327(13) 0.0128(11) 0.0079(11) 0.0049(10)
O1 0.0245(13) 0.0230(12) 0.0340(13) 0.0190(11) 0.0151(11) 0.0141(10)
O8 0.0243(12) 0.0282(13) 0.0347(14) 0.0224(12) 0.0170(11) 0.0179(11)
O7 0.0280(13) 0.0279(13) 0.0273(13) 0.0203(11) 0.0172(11) 0.0151(10)
O3 0.0148(11) 0.0241(13) 0.0273(13) 0.0085(11) 0.0098(10) 0.0066(10)
O6 0.0347(13) 0.0216(12) 0.0248(13) 0.0147(11) 0.0172(11) 0.0124(11)
O11 0.0198(12) 0.0229(13) 0.0237(13) 0.0106(11) 0.0096(11) 0.0029(11)
O10 0.0227(13) 0.0461(16) 0.0234(14) 0.0146(13) 0.0132(12) 0.0164(11)
C7 0.0144(15) 0.0190(16) 0.0152(16) 0.0099(13) 0.0051(13) 0.0059(13)
C10 0.0136(16) 0.0133(16) 0.0167(16) 0.0032(13) 0.0024(13) 0.0012(13)
C24 0.0254(17) 0.0215(17) 0.0190(17) 0.0136(14) 0.0119(14) 0.0133(14)
C14 0.0184(16) 0.0134(15) 0.0174(16) 0.0058(13) 0.0089(13) 0.0072(13)
C27 0.0187(16) 0.0111(15) 0.0146(16) 0.0059(13) 0.0051(13) 0.0049(13)
C28 0.0207(17) 0.0146(16) 0.0160(16) 0.0074(13) 0.0076(14) 0.0093(13)
C17 0.0220(17) 0.0186(17) 0.0140(16) 0.0045(14) 0.0075(14) 0.0041(14)
C19 0.0135(15) 0.0155(16) 0.0166(16) 0.0067(13) 0.0069(13) 0.0056(13)
C6 0.0151(16) 0.0171(16) 0.0174(16) 0.0091(14) 0.0102(13) 0.0076(13)
C21 0.0169(16) 0.0176(16) 0.0176(16) 0.0101(14) 0.0098(13) 0.0069(13)
C12 0.0185(16) 0.0165(16) 0.0140(16) 0.0087(14) 0.0073(13) 0.0084(13)
C8 0.0151(16) 0.0163(16) 0.0138(16) 0.0085(13) 0.0054(13) 0.0074(13)
C13 0.0154(16) 0.0116(15) 0.0180(16) 0.0070(13) 0.0036(13) 0.0036(13)
C20 0.0157(16) 0.0227(17) 0.0094(15) 0.0062(14) 0.0057(13) 0.0072(14)
C22 0.0155(16) 0.0129(16) 0.0152(16) 0.0042(13) 0.0061(13) 0.0053(13)
C11 0.0196(17) 0.0151(16) 0.0140(16) 0.0063(13) 0.0077(13) 0.0069(13)
C15 0.0113(15) 0.0164(16) 0.0179(16) 0.0079(14) 0.0065(13) 0.0054(13)
C2 0.0156(16) 0.0172(16) 0.0113(15) 0.0046(13) 0.0070(13) 0.0075(13)
C1 0.0147(16) 0.0199(17) 0.0125(16) 0.0059(13) 0.0070(13) 0.0083(13)
C9 0.0096(15) 0.0179(17) 0.0222(17) 0.0104(14) 0.0043(13) 0.0037(13)
C4 0.0152(16) 0.0265(18) 0.0214(17) 0.0136(15) 0.0094(14) 0.0112(14)
C5 0.0154(16) 0.0138(16) 0.0179(16) 0.0057(13) 0.0072(13) 0.0020(13)
C37 0.0176(16) 0.0179(16) 0.0172(16) 0.0070(14) 0.0060(14) 0.0063(13)
C29 0.0226(17) 0.0212(17) 0.0220(17) 0.0124(14) 0.0115(14) 0.0098(14)
C23 0.0177(16) 0.0153(16) 0.0125(16) 0.0060(13) 0.0060(13) 0.0026(13)
C26 0.0157(16) 0.0088(15) 0.0153(16) 0.0027(13) 0.0052(13) 0.0009(13)
C3 0.0226(17) 0.0213(17) 0.0211(17) 0.0151(15) 0.0139(14) 0.0144(14)
C18 0.0179(16) 0.0219(18) 0.0206(17) 0.0141(15) 0.0097(14) 0.0095(14)
C25 0.0170(16) 0.0131(16) 0.0232(17) 0.0090(14) 0.0075(14) 0.0068(13)
C38 0.0256(18) 0.0210(17) 0.0213(18) 0.0099(15) 0.0066(15) 0.0048(14)
C50 0.0178(17) 0.0320(19) 0.0210(18) 0.0111(15) 0.0128(14) 0.0099(15)
C33 0.0142(15) 0.0173(16) 0.0203(17) 0.0083(14) 0.0062(13) 0.0054(13)
C41 0.0241(17) 0.0171(16) 0.0152(16) 0.0050(14) 0.0091(14) 0.0069(14)
C30 0.0234(17) 0.0249(18) 0.0169(17) 0.0110(14) 0.0082(14) 0.0105(14)
C16 0.0167(16) 0.0129(16) 0.0177(17) 0.0034(14) 0.0080(13) 0.0039(13)
C34 0.0222(17) 0.0237(18) 0.0274(18) 0.0150(15) 0.0115(15) 0.0113(14)
C31 0.036(2) 0.0277(19) 0.0246(18) 0.0145(16) 0.0175(16) 0.0165(16)
C54 0.0222(17) 0.0245(18) 0.0263(18) 0.0127(15) 0.0145(15) 0.0027(14)
C42 0.0305(19) 0.035(2) 0.0224(18) 0.0126(16) 0.0140(16) 0.0191(16)
C39 0.0259(19) 0.0253(19) 0.0217(18) 0.0049(15) 0.0004(15) 0.0017(15)
C51 0.0232(18) 0.033(2) 0.032(2) 0.0119(17) 0.0129(16) 0.0065(16)
C32 0.047(2) 0.032(2) 0.038(2) 0.0228(18) 0.0271(18) 0.0239(18)
C40 0.040(2) 0.0263(19) 0.0246(19) 0.0101(16) 0.0096(17) 0.0144(16)
C36 0.031(2) 0.037(2) 0.036(2) 0.0199(18) 0.0086(17) 0.0151(17)
C35 0.0265(19) 0.0281(19) 0.0293(19) 0.0186(16) 0.0098(16) 0.0102(15)
C56 0.033(2) 0.032(2) 0.031(2) 0.0090(17) 0.0133(17) -0.0013(16)
O12 0.0286(14) 0.0152(12) 0.0332(15) 0.0102(11) 0.0089(12) 0.0051(11)
C58 0.0246(17) 0.0126(16) 0.0221(17) 0.0091(14) 0.0079(14) 0.0070(14)
C59 0.034(2) 0.0290(19) 0.031(2) 0.0157(17) 0.0145(17) 0.0166(16)
C57 0.0283(19) 0.0291(19) 0.0247(18) 0.0115(16) 0.0108(16) 0.0110(15)
C60 0.0284(19) 0.0208(18) 0.0243(18) 0.0097(15) 0.0056(15) 0.0067(15)
O9 0.0276(14) 0.0252(13) 0.0330(14) 0.0114(11) 0.0153(12) 0.0140(11)
C46 0.0324(19) 0.0301(19) 0.0244(19) 0.0113(16) 0.0161(16) 0.0211(16)
C43 0.046(2) 0.043(2) 0.0180(19) 0.0119(17) 0.0146(17) 0.0169(18)
C47 0.061(3) 0.053(2) 0.033(2) 0.0219(19) 0.029(2) 0.038(2)
C55 0.049(2) 0.041(2) 0.037(2) 0.0276(19) 0.0195(19) 0.0097(18)
C53 0.032(2) 0.043(2) 0.043(2) 0.0148(19) 0.0269(19) 0.0053(18)
C44 0.063(3) 0.070(3) 0.030(2) 0.032(2) 0.022(2) 0.041(2)
C48 0.050(3) 0.084(3) 0.042(2) 0.022(2) 0.021(2) 0.050(2)
C45 0.082(3) 0.026(2) 0.061(3) 0.020(2) 0.050(2) 0.028(2)
O13 0.121(7) 0.145(8) 0.069(5) 0.035(6) -0.006(5) 0.038(6)
C62 0.118(9) 0.117(9) 0.088(7) 0.035(7) 0.001(7) 0.003(7)
C61 0.122(7) 0.116(8) 0.161(9) 0.053(7) 0.067(7) 0.022(6)
C63 0.162(10) 0.105(7) 0.276(14) 0.086(8) 0.130(10) 0.080(7)
C49 0.038(2) 0.041(2) 0.051(2) 0.027(2) 0.0262(19) 0.0232(18)
C52 0.032(2) 0.049(2) 0.028(2) 0.0124(18) 0.0163(17) 0.0123(18)

loop_
_atom_type_symbol
_atom_type_description
_atom_type_scat_dispersion_real
_atom_type_scat_dispersion_imag
_atom_type_scat_source
C C 0.0033 0.0016 'International Tables Vol C Tables 4.2.6.8 and 6.1.1.4'
H H 0.0000 0.0000 'International Tables Vol C Tables 4.2.6.8 and 6.1.1.4'
O O 0.0106 0.0060 'International Tables Vol C Tables 4.2.6.8 and 6.1.1.4'

loop_
_geom_angle_atom_site_label_1
_geom_angle_atom_site_label_2
_geom_angle_atom_site_label_3
_geom_angle
_geom_angle_site_symmetry_1
_geom_angle_site_symmetry_3
C6 C7 C29 112.8(2) . .
C6 C7 C8 110.4(2) . .
C29 C7 C8 113.3(2) . .
C9 C10 C11 119.8(3) . .
C23 C24 C25 119.1(3) . .
C12 C14 C15 110.9(2) . .
C12 C14 C33 113.4(2) . .
C15 C14 C33 113.4(2) . .
C26 C27 C22 124.0(3) . .
C26 C28 C2 111.4(2) . .
C26 C28 C41 112.3(2) . .
C2 C28 C41 113.2(2) . .
C16 C17 C18 119.7(3) . .
C18 C19 C20 116.5(3) . .
C18 C19 C21 121.0(2) . .
C20 C19 C21 122.4(2) . .
C5 C6 C1 116.9(2) . .
C5 C6 C7 121.5(2) . .
C1 C6 C7 121.6(2) . .
C19 C21 C22 110.4(2) . .
C19 C21 C37 113.9(2) . .
C22 C21 C37 112.8(2) . .
C11 C12 C13 116.0(3) . .
C11 C12 C14 122.0(2) . .
C13 C12 C14 122.0(2) . .
C13 C8 C9 116.1(2) . .
C13 C8 C7 122.1(2) . .
C9 C8 C7 121.8(2) . .
C8 C13 C12 124.5(3) . .
C15 C20 C19 123.9(3) . .
C23 C22 C27 116.3(3) . .
C23 C22 C21 121.9(2) . .
C27 C22 C21 121.8(2) . .
C10 C11 O4 117.2(2) . .
C10 C11 C12 121.8(3) . .
O4 C11 C12 121.0(2) . .
C16 C15 C20 116.6(2) . .
C16 C15 C14 121.3(2) . .
C20 C15 C14 122.1(2) . .
C1 C2 C3 116.5(2) . .
C1 C2 C28 121.2(2) . .
C3 C2 C28 122.3(2) . .
C2 C1 C6 123.9(3) . .
C10 C9 O3 116.9(2) . .
C10 C9 C8 121.8(3) . .
O3 C9 C8 121.3(2) . .
C5 C4 C3 119.7(3) . .
O2 C5 C4 120.5(2) . .
O2 C5 C6 118.2(2) . .
C4 C5 C6 121.4(3) . .
C21 C37 C38 111.8(2) . .
C30 C29 C7 115.0(2) . .
C24 C23 O7 120.1(2) . .
C24 C23 C22 122.3(3) . .
O7 C23 C22 117.6(3) . .
C27 C26 C25 116.7(2) . .
C27 C26 C28 122.3(2) . .
C25 C26 C28 121.1(2) . .
O1 C3 C4 116.9(2) . .
O1 C3 C2 121.5(2) . .
C4 C3 C2 121.5(3) . .
C17 C18 O6 116.9(2) . .
C17 C18 C19 121.6(3) . .
O6 C18 C19 121.5(3) . .
O8 C25 C24 120.4(2) . .
O8 C25 C26 118.0(2) . .
C24 C25 C26 121.6(3) . .
C39 C38 C37 113.5(2) . .
O10 C50 C49 109.3(2) . .
O10 C50 C52 104.7(2) . .
C49 C50 C52 111.3(3) . .
O10 C50 C51 108.3(2) . .
C49 C50 C51 111.7(3) . .
C52 C50 C51 111.3(3) . .
C34 C33 C14 112.7(2) . .
C42 C41 C28 113.2(2) . .
C31 C30 C29 114.7(2) . .
C17 C16 O5 119.5(2) . .
C17 C16 C15 121.7(3) . .
O5 C16 C15 118.8(2) . .
C33 C34 C35 114.7(2) . .
C30 C31 C32 112.3(2) . .
O11 C54 C56 105.7(2) . .
O11 C54 C55 108.2(2) . .
C56 C54 C55 111.6(3) . .
O11 C54 C53 108.2(2) . .
C56 C54 C53 112.0(3) . .
C55 C54 C53 110.9(3) . .
C41 C42 C43 114.3(3) . .
C40 C39 C38 113.6(3) . .
C36 C35 C34 113.8(2) . .
O12 C58 C59 108.9(2) . .
O12 C58 C57 108.8(2) . .
C59 C58 C57 111.7(2) . .
O12 C58 C60 105.1(2) . .
C59 C58 C60 111.9(2) . .
C57 C58 C60 110.2(2) . .
O9 C46 C48 105.6(3) . .
O9 C46 C47 108.8(2) . .
C48 C46 C47 110.6(3) . .
O9 C46 C45 108.4(2) . .
C48 C46 C45 111.4(3) . .
C47 C46 C45 111.9(3) . .
C44 C43 C42 113.0(3) . .
O13 C62 O13 179.998(5) 2_777 .
O13 C62 C63 90.3(6) 2_777 .
O13 C62 C63 89.7(6) . .
O13 C62 C63 89.7(6) 2_777 2_777
O13 C62 C63 90.3(6) . 2_777
C63 C62 C63 179.999(3) . 2_777
O13 C62 C61 92.9(5) 2_777 2_777
O13 C62 C61 87.1(5) . 2_777
C63 C62 C61 88.5(4) . 2_777
C63 C62 C61 91.5(4) 2_777 2_777
O13 C62 C61 87.1(5) 2_777 .
O13 C62 C61 92.9(5) . .
C63 C62 C61 91.5(4) . .
C63 C62 C61 88.5(4) 2_777 .
C61 C62 C61 180.0(4) 2_777 .

loop_
_geom_bond_atom_site_label_1
_geom_bond_atom_site_label_2
_geom_bond_distance
_geom_bond_site_symmetry_2
O4 C11 1.390(3) .
O5 C16 1.382(3) .
O2 C5 1.382(3) .
O1 C3 1.385(3) .
O8 C25 1.378(3) .
O7 C23 1.384(3) .
O3 C9 1.386(3) .
O6 C18 1.390(3) .
O11 C54 1.445(3) .
O10 C50 1.452(3) .
C7 C6 1.527(4) .
C7 C29 1.531(4) .
C7 C8 1.531(4) .
C10 C9 1.377(4) .
C10 C11 1.385(4) .
C24 C23 1.382(4) .
C24 C25 1.392(4) .
C14 C12 1.525(4) .
C14 C15 1.528(3) .
C14 C33 1.539(4) .
C27 C26 1.393(4) .
C27 C22 1.396(4) .
C28 C26 1.522(4) .
C28 C2 1.529(4) .
C28 C41 1.534(4) .
C17 C16 1.377(4) .
C17 C18 1.386(4) .
C19 C18 1.393(4) .
C19 C20 1.395(3) .
C19 C21 1.517(4) .
C6 C5 1.389(4) .
C6 C1 1.394(4) .
C21 C22 1.528(4) .
C21 C37 1.533(3) .
C12 C11 1.396(4) .
C12 C13 1.396(4) .
C8 C13 1.395(3) .
C8 C9 1.397(4) .
C20 C15 1.394(4) .
C22 C23 1.392(4) .
C15 C16 1.393(4) .
C2 C1 1.392(4) .
C2 C3 1.393(4) .
C4 C5 1.384(4) .
C4 C3 1.387(4) .
C37 C38 1.534(4) .
C29 C30 1.522(4) .
C26 C25 1.394(4) .
C38 C39 1.526(4) .
C50 C49 1.508(4) .
C50 C52 1.512(4) .
C50 C51 1.517(4) .
C33 C34 1.526(4) .
C41 C42 1.519(4) .
C30 C31 1.519(4) .
C34 C35 1.529(4) .
C31 C32 1.525(4) .
C54 C56 1.516(4) .
C54 C55 1.519(4) .
C54 C53 1.520(4) .
C42 C43 1.523(4) .
C39 C40 1.526(4) .
C36 C35 1.520(4) .
O12 C58 1.452(3) .
C58 C59 1.513(4) .
C58 C57 1.516(4) .
C58 C60 1.518(4) .
O9 C46 1.455(3) .
C46 C48 1.512(4) .
C46 C47 1.515(4) .
C46 C45 1.515(4) .
C43 C44 1.515(4) .
O13 C62 1.474(7) .
C62 O13 1.474(7) 2_777
C62 C63 1.575(10) .
C62 C63 1.575(10) 2_777
C62 C61 1.684(9) 2_777
C62 C61 1.684(9) .
